data_7116125
loop_
_publ_author_name
'Giannis S. Papaefstathiou'
'Andrew J. E. Duncan'
'Leonard R. MacGillivray'

_publ_section_title
;
 Two act as one: unexpected dimers of catechol direct a solid-state [2+2]
 photodimerization in a six-component hydrogen-bonded assembly
;
_journal_name_full Chem.Commun.
_journal_page_first 15960
_journal_paper_doi 10.1039/C4cc07747D
_journal_volume 50
_journal_year 2014
_chemical_formula_moiety 'C12 H10 N2, 2(C6 H6 O2)'
_chemical_formula_sum 'C24 H22 N2 O4'
_chemical_formula_weight 402.43
_chemical_name_common 'catechol, 2,2'-bpe'
_chemical_name_systematic
;
 1,2-dihydroxybenzene, 1,2-bis(2-pyridyl)ethylene
;
_space_group_crystal_system monoclinic
_space_group_IT_number 14
_space_group_name_Hall '-P 2ybc'
_space_group_name_H-M_alt 'P 1 21/c 1'
_symmetry_space_group_name_Hall '-P 2ybc'
_symmetry_space_group_name_H-M 'P 1 21/c 1'
_atom_sites_solution_hydrogens mixed
_atom_sites_solution_primary direct
_audit_creation_date 2014-09-17
_audit_creation_method
;
Olex2 1.2
(compiled 2014.08.28 svn.r2986 for OlexSys, GUI svn.r4874)
;
_cell_angle_alpha 90
_cell_angle_beta 102.277(5)
_cell_angle_gamma 90
_cell_formula_units_Z 4
_cell_length_a 7.3687(7)
_cell_length_b 19.169(2)
_cell_length_c 14.7014(15)
_cell_measurement_reflns_used 8707
_cell_measurement_temperature 190(2)
_cell_measurement_theta_max 27.48
_cell_measurement_theta_min 1.00
_cell_volume 2029.1(4)
_computing_cell_refinement 'HKL Scalepack (Otwinowski & Minor, 1997)'
_computing_data_collection 'Collect (Nonius BV, 1997-2000)'
_computing_data_reduction
;
 HKL Denzo, Scalepack (Otwinowski & Minor, 1997)
;
_computing_molecular_graphics 'Olex2 (Dolomanov et al., 2009)'
_computing_publication_material 'Olex2 (Dolomanov et al., 2009)'
_computing_structure_refinement 'ShelXL (Sheldrick, 2008)'
_computing_structure_solution 'ShelXS (Sheldrick, 2008)'
_diffrn_ambient_temperature 190.15
_diffrn_measured_fraction_theta_full 1.000
_diffrn_measured_fraction_theta_max 0.998
_diffrn_measurement_device_type 'Nonius KappaCCD'
_diffrn_measurement_method 'CCD phi and omega scans'
_diffrn_radiation_type MoK\a
_diffrn_radiation_wavelength 0.7107
_diffrn_reflns_av_R_equivalents 0.0357
_diffrn_reflns_av_unetI/netI 0.0370
_diffrn_reflns_Laue_measured_fraction_full 1.000
_diffrn_reflns_Laue_measured_fraction_max 0.998
_diffrn_reflns_limit_h_max 9
_diffrn_reflns_limit_h_min -9
_diffrn_reflns_limit_k_max 24
_diffrn_reflns_limit_k_min -24
_diffrn_reflns_limit_l_max 19
_diffrn_reflns_limit_l_min -19
_diffrn_reflns_number 16490
_diffrn_reflns_point_group_measured_fraction_full 1.000
_diffrn_reflns_point_group_measured_fraction_max 0.998
_diffrn_reflns_theta_full 25.241
_diffrn_reflns_theta_max 27.483
_diffrn_reflns_theta_min 1.771
_exptl_absorpt_coefficient_mu 0.090
_exptl_absorpt_correction_type multi-scan
_exptl_absorpt_process_details 'HKL Scalepack (Otwinowski & Minor, 1997)'
_exptl_crystal_colour colorless
_exptl_crystal_density_diffrn 1.317
_exptl_crystal_description needle
_exptl_crystal_F_000 848
_exptl_crystal_recrystallization_method 'Re-crystallisation from solvent: Acetonitrile'
_exptl_crystal_size_max 0.38
_exptl_crystal_size_mid 0.1
_exptl_crystal_size_min 0.1
_refine_diff_density_max 0.332
_refine_diff_density_min -0.320
_refine_diff_density_rms 0.118
_refine_ls_extinction_method none
_refine_ls_goodness_of_fit_ref 1.099
_refine_ls_hydrogen_treatment mixed
_refine_ls_matrix_type full
_refine_ls_number_parameters 287
_refine_ls_number_reflns 4648
_refine_ls_number_restraints 1
_refine_ls_restrained_S_all 1.101
_refine_ls_R_factor_all 0.0739
_refine_ls_R_factor_gt 0.0425
_refine_ls_shift/su_max 0.001
_refine_ls_shift/su_mean 0.000
_refine_ls_structure_factor_coef Fsqd
_refine_ls_weighting_details 'w=1/[\s^2^(Fo^2^)+(0.0897P)^2^] where P=(Fo^2^+2Fc^2^)/3'
_refine_ls_weighting_scheme calc
_refine_ls_wR_factor_gt 0.1164
_refine_ls_wR_factor_ref 0.1485
_reflns_Friedel_coverage 0.000
_reflns_number_gt 3329
_reflns_number_total 4648
_reflns_threshold_expression 'I > 2\s(I)'
_cod_data_source_file c4cc07747d2.cif
_cod_data_source_block mcg466
_cod_database_code 7116125
_shelxl_version_number 2014/6
_shelx_space_group_comment
;
The symmetry employed for this shelxl refinement is uniquely defined
by the following loop, which should always be used as a source of
symmetry information in preference to the above space-group names.
They are only intended as comments.
;
_shelx_estimated_absorpt_t_max 0.991
_shelx_estimated_absorpt_t_min 0.966
_olex2_refinement_description
;
1. Others
 Fixed Uiso: H1(0.044) H2(0.049) H3(0.049) H4(0.042) H6(0.035) H7(0.034)
 H9(0.036) H10(0.041) H11(0.043) H12(0.042) H15(0.042) H16(0.049) H17(0.049)
 H18(0.046) H21(0.041) H22(0.048) H23(0.048) H24(0.042)
 Fixed X: H1(0.2926) H2(0.3399) H3(0.3575) H4(0.3181) H6(0.2244) H7(0.2802)
 H9(0.1669) H10(0.1176) H11(0.1432) H12(0.2221) H15(-0.0517) H16(-0.0502)
 H17(0.2329) H18(0.5095) H21(0.9222) H22(1.0142) H23(0.8159) H24(0.5296)
 Fixed Y: H1(0.1963) H2(0.1333) H3(0.0113) H4(-0.0441) H6(0.0494) H7(-0.0831)
 H9(0.0164) H10(-0.0322) H11(-0.1539) H12(-0.2214) H15(0.1877) H16(0.1499)
 H17(0.122) H18(0.1308) H21(0.2815) H22(0.3983) H23(0.484) H24(0.4525)
 Fixed Z: H1(0.8131) H2(0.6853) H3(0.6955) H4(0.8313) H6(1.0327) H7(0.9697)
 H9(1.1606) H10(1.2988) H11(1.3205) H12(1.2043) H15(1.1053) H16(1.2561)
 H17(1.3564) H18(1.3047) H21(0.959) H22(0.9671) H23(1.0034) H24(1.0345)
;
_olex2_submission_special_instructions 'No special instructions were received'

loop_
_space_group_symop_operation_xyz
'x, y, z'
'-x, y+1/2, -z+1/2'
'-x, -y, -z'
'x, -y-1/2, z-1/2'

loop_
_atom_site_label
_atom_site_type_symbol
_atom_site_fract_x
_atom_site_fract_y
_atom_site_fract_z
_atom_site_U_iso_or_equiv
_atom_site_adp_type
_atom_site_occupancy
_atom_site_site_symmetry_order
_atom_site_calc_flag
_atom_site_refinement_flags_posn
C1 C 0.2972(2) 0.14681(9) 0.81665(11) 0.0363(4) Uani 1 1 d .
H1 H 0.2926 0.1963 0.8131 0.044 Uiso 1 1 calc R
C2 C 0.3264(2) 0.10991(10) 0.74041(11) 0.0410(4) Uani 1 1 d .
H2 H 0.3399 0.1333 0.6853 0.049 Uiso 1 1 calc R
C3 C 0.3355(2) 0.03809(10) 0.74644(11) 0.0405(4) Uani 1 1 d .
H3 H 0.3575 0.0113 0.6955 0.049 Uiso 1 1 calc R
C4 C 0.31250(19) 0.00534(9) 0.82654(11) 0.0347(4) Uani 1 1 d .
H4 H 0.3181 -0.0441 0.8313 0.042 Uiso 1 1 calc R
C5 C 0.28089(19) 0.04571(8) 0.90053(10) 0.0277(3) Uani 1 1 d .
C6 C 0.25008(19) 0.01673(8) 0.98844(10) 0.0296(3) Uani 1 1 d .
H6 H 0.2244 0.0494 1.0327 0.035 Uiso 1 1 calc R
C7 C 0.25413(19) -0.04978(8) 1.01297(10) 0.0287(3) Uani 1 1 d .
H7 H 0.2802 -0.0831 0.9697 0.034 Uiso 1 1 calc R
C8 C 0.22151(18) -0.07602(8) 1.10193(10) 0.0267(3) Uani 1 1 d .
C9 C 0.17705(19) -0.03260(9) 1.17031(10) 0.0304(4) Uani 1 1 d .
H9 H 0.1669 0.0164 1.1606 0.036 Uiso 1 1 calc R
C10 C 0.1481(2) -0.06125(9) 1.25186(11) 0.0343(4) Uani 1 1 d .
H10 H 0.1176 -0.0322 1.2988 0.041 Uiso 1 1 calc R
C11 C 0.1636(2) -0.13292(9) 1.26506(11) 0.0356(4) Uani 1 1 d .
H11 H 0.1432 -0.1539 1.3205 0.043 Uiso 1 1 calc R
C12 C 0.2095(2) -0.17241(9) 1.19528(11) 0.0347(4) Uani 1 1 d .
H12 H 0.2221 -0.2214 1.2043 0.042 Uiso 1 1 calc R
C14 C 0.2261(2) 0.18153(8) 1.11404(10) 0.0294(3) Uani 1 1 d .
C15 C 0.0628(2) 0.17603(8) 1.14575(11) 0.0350(4) Uani 1 1 d .
H15 H -0.0517 0.1877 1.1053 0.042 Uiso 1 1 calc R
C16 C 0.0630(2) 0.15378(10) 1.23538(12) 0.0409(4) Uani 1 1 d .
H16 H -0.0502 0.1499 1.2561 0.049 Uiso 1 1 calc R
C17 C 0.2310(2) 0.13712(9) 1.29467(12) 0.0410(4) Uani 1 1 d .
H17 H 0.2329 0.1220 1.3564 0.049 Uiso 1 1 calc R
C18 C 0.3954(2) 0.14259(9) 1.26395(11) 0.0382(4) Uani 1 1 d .
H18 H 0.5095 0.1308 1.3047 0.046 Uiso 1 1 calc R
C13 C 0.3949(2) 0.16499(8) 1.17459(11) 0.0312(4) Uani 1 1 d .
C20 C 0.6690(2) 0.29780(8) 0.98930(10) 0.0277(3) Uani 1 1 d .
C21 C 0.8413(2) 0.31641(9) 0.97344(11) 0.0338(4) Uani 1 1 d .
H21 H 0.9222 0.2815 0.9590 0.041 Uiso 1 1 calc R
C22 C 0.8963(2) 0.38568(9) 0.97860(12) 0.0399(4) Uani 1 1 d .
H22 H 1.0142 0.3983 0.9671 0.048 Uiso 1 1 calc R
C23 C 0.7793(2) 0.43639(9) 1.00048(12) 0.0403(4) Uani 1 1 d .
H23 H 0.8159 0.4840 1.0034 0.048 Uiso 1 1 calc R
C24 C 0.6085(2) 0.41766(8) 1.01810(11) 0.0349(4) Uani 1 1 d .
H24 H 0.5296 0.4525 1.0345 0.042 Uiso 1 1 calc R
C19 C 0.55188(19) 0.34907(8) 1.01216(10) 0.0274(3) Uani 1 1 d .
N1 N 0.27502(17) 0.11614(7) 0.89544(9) 0.0315(3) Uani 1 1 d .
N2 N 0.23763(16) -0.14559(7) 1.11508(9) 0.0303(3) Uani 1 1 d .
O1 O 0.22548(14) 0.20600(6) 1.02567(7) 0.0330(3) Uani 1 1 d .
O2 O 0.56089(14) 0.17018(7) 1.14762(9) 0.0422(3) Uani 1 1 d .
O3 O 0.60584(15) 0.23043(6) 0.98543(8) 0.0347(3) Uani 1 1 d D
O4 O 0.38203(15) 0.33370(6) 1.02964(8) 0.0347(3) Uani 1 1 d .
H2A H 0.555(3) 0.1879(11) 1.0910(16) 0.063(7) Uiso 1 1 d .
H1A H 0.244(3) 0.1675(12) 0.9840(16) 0.070(7) Uiso 1 1 d .
H4A H 0.353(3) 0.2873(14) 1.0203(16) 0.073(7) Uiso 1 1 d .
H3A H 0.670(3) 0.2023(11) 0.9532(15) 0.074(7) Uiso 1 1 d D

loop_
_atom_site_aniso_label
_atom_site_aniso_U_11
_atom_site_aniso_U_22
_atom_site_aniso_U_33
_atom_site_aniso_U_23
_atom_site_aniso_U_13
_atom_site_aniso_U_12
C1 0.0357(9) 0.0400(10) 0.0332(9) 0.0078(7) 0.0073(6) -0.0048(7)
C2 0.0355(9) 0.0601(13) 0.0286(9) 0.0086(8) 0.0092(7) -0.0047(8)
C3 0.0362(9) 0.0585(12) 0.0283(9) -0.0035(8) 0.0105(6) 0.0009(8)
C4 0.0324(8) 0.0415(10) 0.0311(9) -0.0027(7) 0.0087(6) 0.0011(7)
C5 0.0232(7) 0.0328(9) 0.0267(8) 0.0008(6) 0.0046(5) -0.0014(6)
C6 0.0310(8) 0.0323(9) 0.0259(8) -0.0026(6) 0.0071(6) 0.0005(6)
C7 0.0276(8) 0.0308(9) 0.0290(8) -0.0035(6) 0.0087(6) -0.0008(6)
C8 0.0220(7) 0.0293(8) 0.0284(8) -0.0011(6) 0.0044(5) -0.0001(6)
C9 0.0299(8) 0.0306(9) 0.0305(8) -0.0012(7) 0.0061(6) 0.0025(6)
C10 0.0309(8) 0.0448(10) 0.0278(8) -0.0032(7) 0.0079(6) 0.0018(7)
C11 0.0329(8) 0.0465(11) 0.0280(8) 0.0043(7) 0.0077(6) -0.0042(7)
C12 0.0369(9) 0.0324(9) 0.0363(9) 0.0040(7) 0.0109(7) -0.0016(6)
C14 0.0339(8) 0.0279(8) 0.0277(8) -0.0038(6) 0.0091(6) -0.0015(6)
C15 0.0292(8) 0.0377(10) 0.0386(9) -0.0030(7) 0.0080(6) -0.0017(6)
C16 0.0398(10) 0.0472(11) 0.0405(10) -0.0057(8) 0.0196(7) -0.0051(7)
C17 0.0498(10) 0.0476(11) 0.0279(9) -0.0051(7) 0.0134(7) -0.0058(8)
C18 0.0376(9) 0.0465(11) 0.0291(9) -0.0031(7) 0.0038(6) -0.0014(7)
C13 0.0302(8) 0.0331(9) 0.0320(9) -0.0039(7) 0.0104(6) -0.0007(6)
C20 0.0342(8) 0.0236(8) 0.0251(8) 0.0002(6) 0.0061(6) 0.0012(6)
C21 0.0333(8) 0.0329(9) 0.0370(9) -0.0017(7) 0.0118(6) 0.0026(7)
C22 0.0388(9) 0.0380(10) 0.0453(10) -0.0010(8) 0.0143(7) -0.0076(7)
C23 0.0506(10) 0.0280(9) 0.0442(10) 0.0014(7) 0.0145(8) -0.0052(7)
C24 0.0447(9) 0.0261(9) 0.0344(9) 0.0026(7) 0.0099(7) 0.0076(7)
C19 0.0311(8) 0.0292(8) 0.0222(7) 0.0033(6) 0.0064(6) 0.0041(6)
N1 0.0319(7) 0.0349(8) 0.0280(7) 0.0020(6) 0.0073(5) -0.0038(5)
N2 0.0324(7) 0.0283(7) 0.0315(7) 0.0001(5) 0.0097(5) -0.0014(5)
O1 0.0384(6) 0.0316(6) 0.0298(6) 0.0023(5) 0.0092(4) 0.0012(5)
O2 0.0309(6) 0.0567(9) 0.0411(7) 0.0083(6) 0.0124(5) 0.0060(5)
O3 0.0404(6) 0.0252(6) 0.0441(7) -0.0043(5) 0.0216(5) -0.0011(4)
O4 0.0362(6) 0.0313(7) 0.0400(7) -0.0024(5) 0.0156(5) 0.0029(5)

loop_
_atom_type_symbol
_atom_type_description
_atom_type_scat_dispersion_real
_atom_type_scat_dispersion_imag
_atom_type_scat_source
C C 0.0033 0.0016 'International Tables Vol C Tables 4.2.6.8 and 6.1.1.4'
H H 0.0000 0.0000 'International Tables Vol C Tables 4.2.6.8 and 6.1.1.4'
N N 0.0061 0.0033 'International Tables Vol C Tables 4.2.6.8 and 6.1.1.4'
O O 0.0106 0.0060 'International Tables Vol C Tables 4.2.6.8 and 6.1.1.4'

loop_
_geom_angle_atom_site_label_1
_geom_angle_atom_site_label_2
_geom_angle_atom_site_label_3
_geom_angle
N1 C1 C2 123.08(17)
C3 C2 C1 118.21(15)
C4 C3 C2 119.80(16)
C3 C4 C5 119.06(17)
C4 C5 C6 124.03(15)
N1 C5 C4 121.30(14)
N1 C5 C6 114.67(13)
C7 C6 C5 127.27(14)
C6 C7 C8 125.06(14)
C9 C8 C7 123.02(14)
N2 C8 C7 116.12(13)
N2 C8 C9 120.86(14)
C10 C9 C8 119.53(15)
C9 C10 C11 119.54(15)
C12 C11 C10 117.83(15)
N2 C12 C11 123.60(15)
C15 C14 C13 119.08(14)
O1 C14 C15 120.91(13)
O1 C14 C13 119.95(13)
C14 C15 C16 121.24(15)
C15 C16 C17 119.20(15)
C18 C17 C16 120.15(15)
C13 C18 C17 120.57(15)
C18 C13 C14 119.76(14)
O2 C13 C14 121.76(14)
O2 C13 C18 118.48(14)
C21 C20 C19 119.66(14)
O3 C20 C21 123.44(13)
O3 C20 C19 116.89(13)
C22 C21 C20 120.36(14)
C23 C22 C21 119.79(15)
C22 C23 C24 119.87(16)
C19 C24 C23 120.72(15)
C24 C19 C20 119.57(14)
O4 C19 C20 122.21(14)
O4 C19 C24 118.22(13)
C1 N1 C5 118.54(14)
C12 N2 C8 118.63(13)

loop_
_geom_bond_atom_site_label_1
_geom_bond_atom_site_label_2
_geom_bond_distance
C1 C2 1.381(2)
C1 N1 1.340(2)
C2 C3 1.380(3)
C3 C4 1.376(2)
C4 C5 1.394(2)
C5 C6 1.468(2)
C5 N1 1.3524(19)
C6 C7 1.324(2)
C7 C8 1.468(2)
C8 C9 1.397(2)
C8 N2 1.3492(19)
C9 C10 1.376(2)
C10 C11 1.389(2)
C11 C12 1.374(2)
C12 N2 1.342(2)
C14 C15 1.384(2)
C14 C13 1.403(2)
C14 O1 1.3804(18)
C15 C16 1.385(2)
C16 C17 1.391(2)
C17 C18 1.383(2)
C18 C13 1.381(2)
C13 O2 1.3675(18)
C20 C21 1.386(2)
C20 C19 1.395(2)
C20 O3 1.3697(18)
C21 C22 1.386(2)
C22 C23 1.382(2)
C23 C24 1.385(2)
C24 C19 1.376(2)
C19 O4 1.3624(18)

loop_
_geom_hbond_atom_site_label_D
_geom_hbond_atom_site_label_H
_geom_hbond_atom_site_label_A
_geom_hbond_distance_DH
_geom_hbond_distance_HA
_geom_hbond_distance_DA
_geom_hbond_angle_DHA
_geom_hbond_site_symmetry_A
O2 H2A O3 0.89(2) 1.86(2) 2.7320(17) 165(2) .
O1 H1A N1 0.99(2) 1.69(2) 2.6576(17) 167(2) .
O4 H4A O1 0.92(3) 1.83(3) 2.7014(17) 158(2) .
O3 H3A N2 0.912(16) 1.717(16) 2.6236(16) 173(2) 3_657
